data_7236715
loop_
_publ_author_name
'Lei, Yunxiang'
'Zhou, Yibin'
'Qian, Lebin'
'Wang, Yuxiang'
'Liu, Miaochang'
'Huang, Xiaobo'
'Wu, Ge'
'Wu, Huayue'
'Ding, Jinchang'
'Cheng, Yixiang'

_publ_section_title
;
 Polymorphism and mechanochromism of N-alkylated 1,4-dihydropyridine
 derivatives containing different electron-withdrawing end groups
;
_journal_issue 21
_journal_name_full 'Journal of Materials Chemistry C'
_journal_page_first 5183
_journal_paper_doi 10.1039/C7TC00362E
_journal_volume 5
_journal_year 2017
_chemical_formula_sum 'C16 H14 O4'
_chemical_formula_weight 270.27
_space_group_crystal_system triclinic
_space_group_IT_number 2
_space_group_name_Hall '-P 1'
_space_group_name_H-M_alt 'P -1'
_atom_sites_solution_hydrogens mixed
_audit_creation_method SHELXL-2013
_audit_update_record
;
2016-08-08 deposited with the CCDC.
2017-05-09 downloaded from the CCDC.
;
_cell_angle_alpha 78.510(5)
_cell_angle_beta 87.882(5)
_cell_angle_gamma 83.349(4)
_cell_formula_units_Z 2
_cell_length_a 5.0293(11)
_cell_length_b 9.305(2)
_cell_length_c 14.420(3)
_cell_measurement_reflns_used 1141
_cell_measurement_temperature 293(2)
_cell_measurement_theta_max 56.140
_cell_measurement_theta_min 4.495
_cell_volume 656.8(2)
_computing_cell_refinement 'Bruker SMART'
_computing_data_collection 'Bruker SMART'
_computing_data_reduction 'Bruker SHELXTL'
_computing_molecular_graphics 'Bruker SHELXTL'
_computing_publication_material 'Bruker SHELXTL'
_computing_structure_refinement 'SHELXL-2013 (Sheldrick, 2013)'
_computing_structure_solution 'Bruker SHELXTL'
_diffrn_ambient_temperature 293(2)
_diffrn_measured_fraction_theta_full 0.996
_diffrn_measured_fraction_theta_max 0.995
_diffrn_measurement_device_type 'CCD area detector'
_diffrn_measurement_method 'phi and omega scans'
_diffrn_radiation_type MoK\a
_diffrn_radiation_wavelength 0.71073
_diffrn_reflns_av_R_equivalents 0.0262
_diffrn_reflns_av_unetI/netI 0.0435
_diffrn_reflns_Laue_measured_fraction_full 0.996
_diffrn_reflns_Laue_measured_fraction_max 0.995
_diffrn_reflns_limit_h_max 6
_diffrn_reflns_limit_h_min -6
_diffrn_reflns_limit_k_max 11
_diffrn_reflns_limit_k_min -11
_diffrn_reflns_limit_l_max 17
_diffrn_reflns_limit_l_min -15
_diffrn_reflns_number 3806
_diffrn_reflns_point_group_measured_fraction_full 0.996
_diffrn_reflns_point_group_measured_fraction_max 0.995
_diffrn_reflns_theta_full 25.242
_diffrn_reflns_theta_max 25.499
_diffrn_reflns_theta_min 2.247
_exptl_absorpt_coefficient_mu 0.098
_exptl_absorpt_correction_T_max 0.7456
_exptl_absorpt_correction_T_min 0.6154
_exptl_absorpt_correction_type multi-scan
_exptl_absorpt_process_details sadabs
_exptl_crystal_colour colorless
_exptl_crystal_density_diffrn 1.367
_exptl_crystal_description prismatic
_exptl_crystal_F_000 284
_exptl_crystal_size_max 0.220
_exptl_crystal_size_mid 0.100
_exptl_crystal_size_min 0.060
_refine_diff_density_max 0.191
_refine_diff_density_min -0.211
_refine_diff_density_rms 0.045
_refine_ls_extinction_coef 0.014(5)
_refine_ls_extinction_expression Fc^*^=kFc[1+0.001xFc^2^\l^3^/sin(2\q)]^-1/4^
_refine_ls_extinction_method SHELXL
_refine_ls_goodness_of_fit_ref 1.088
_refine_ls_hydrogen_treatment mixed
_refine_ls_matrix_type full
_refine_ls_number_parameters 192
_refine_ls_number_reflns 2432
_refine_ls_number_restraints 2
_refine_ls_restrained_S_all 1.088
_refine_ls_R_factor_all 0.0679
_refine_ls_R_factor_gt 0.0544
_refine_ls_shift/su_max 0.000
_refine_ls_shift/su_mean 0.000
_refine_ls_structure_factor_coef Fsqd
_refine_ls_weighting_details 'w=1/[\s^2^(Fo^2^)+(0.0652P)^2^+0.1930P] where P=(Fo^2^+2Fc^2^)/3'
_refine_ls_weighting_scheme calc
_refine_ls_wR_factor_gt 0.1350
_refine_ls_wR_factor_ref 0.1447
_reflns_Friedel_coverage 0.000
_reflns_number_gt 1973
_reflns_number_total 2432
_reflns_threshold_expression 'I > 2\s(I)'
_cod_data_source_file c7tc00362e2.cif
_cod_data_source_block cd16212
_cod_database_code 7236715
_shelx_space_group_comment
; 
The symmetry employed for this shelxl refinement is uniquely defined 
by the following loop, which should always be used as a source of 
symmetry information in preference to the above space-group names. 
They are only intended as comments. 
;
_shelx_estimated_absorpt_t_min 0.979
_shelx_estimated_absorpt_t_max 0.994
_shelxl_version_number 2013-4

loop_
_space_group_symop_operation_xyz
'x, y, z'
'-x, -y, -z'

loop_
_atom_site_label
_atom_site_type_symbol
_atom_site_fract_x
_atom_site_fract_y
_atom_site_fract_z
_atom_site_U_iso_or_equiv
_atom_site_adp_type
_atom_site_occupancy
_atom_site_site_symmetry_order
_atom_site_calc_flag
_atom_site_refinement_flags_posn
_atom_site_refinement_flags_adp
O1 O 0.3463(3) 0.20769(17) 0.38803(10) 0.0454(4) Uani 1 1 d . .
O2 O 0.3343(3) 0.17501(19) 0.06470(11) 0.0514(5) Uani 1 1 d . .
O3 O 1.1006(3) -0.16492(15) 0.26867(10) 0.0395(4) Uani 1 1 d . .
O4 O 0.2663(4) 0.4342(3) 0.4979(2) 0.0806(7) Uani 1 1 d D .
C1 C 0.2915(4) 0.2237(2) 0.30370(14) 0.0337(5) Uani 1 1 d . .
C2 C 0.4227(4) 0.1482(2) 0.23228(14) 0.0331(5) Uani 1 1 d . .
C3 C 0.2845(4) 0.2058(2) 0.14266(15) 0.0356(5) Uani 1 1 d . .
C4 C 0.0614(4) 0.3168(2) 0.16223(14) 0.0347(5) Uani 1 1 d . .
C5 C 0.0667(4) 0.3290(2) 0.25622(15) 0.0360(5) Uani 1 1 d . .
C6 C -0.1197(5) 0.4250(3) 0.29259(17) 0.0461(6) Uani 1 1 d . .
H6 H -0.1180 0.4323 0.3560 0.055 Uiso 1 1 calc R U
C7 C -0.3089(5) 0.5102(3) 0.23166(18) 0.0508(6) Uani 1 1 d . .
H7 H -0.4347 0.5768 0.2542 0.061 Uiso 1 1 calc R U
C8 C -0.3140(5) 0.4978(3) 0.13814(18) 0.0497(6) Uani 1 1 d . .
H8 H -0.4434 0.5562 0.0987 0.060 Uiso 1 1 calc R U
C9 C -0.1294(4) 0.3999(2) 0.10177(16) 0.0425(5) Uani 1 1 d . .
H9 H -0.1343 0.3907 0.0388 0.051 Uiso 1 1 calc R U
C10 C 0.6468(4) 0.0430(2) 0.24519(14) 0.0328(5) Uani 1 1 d . .
C11 C 0.7797(4) -0.0056(2) 0.33347(14) 0.0355(5) Uani 1 1 d . .
H11 H 0.7140 0.0329 0.3857 0.043 Uiso 1 1 calc R U
C12 C 0.9978(4) -0.1056(2) 0.34312(14) 0.0356(5) Uani 1 1 d . .
C13 C 0.9827(4) -0.1213(2) 0.18280(15) 0.0386(5) Uani 1 1 d . .
C14 C 0.7654(4) -0.0224(2) 0.16988(15) 0.0373(5) Uani 1 1 d . .
H14 H 0.6896 0.0045 0.1102 0.045 Uiso 1 1 calc R U
C15 C 1.1565(5) -0.1621(3) 0.42995(16) 0.0490(6) Uani 1 1 d . .
H15A H 1.3143 -0.1121 0.4262 0.074 Uiso 1 1 calc R U
H15B H 1.2072 -0.2661 0.4357 0.074 Uiso 1 1 calc R U
H15C H 1.0507 -0.1445 0.4842 0.074 Uiso 1 1 calc R U
C16 C 1.1258(5) -0.1946(3) 0.11023(17) 0.0525(6) Uani 1 1 d . .
H16A H 1.0301 -0.1667 0.0519 0.079 Uiso 1 1 calc R U
H16B H 1.1371 -0.2997 0.1312 0.079 Uiso 1 1 calc R U
H16C H 1.3029 -0.1649 0.1006 0.079 Uiso 1 1 calc R U
H4A H 0.285(7) 0.369(3) 0.466(2) 0.101(12) Uiso 1 1 d D .
H4B H 0.374(13) 0.474(10) 0.462(4) 0.29(5) Uiso 1 1 d D .

loop_
_atom_site_aniso_label
_atom_site_aniso_U_11
_atom_site_aniso_U_22
_atom_site_aniso_U_33
_atom_site_aniso_U_23
_atom_site_aniso_U_13
_atom_site_aniso_U_12
O1 0.0466(10) 0.0514(10) 0.0382(9) -0.0174(7) -0.0034(7) 0.0102(7)
O2 0.0481(10) 0.0672(11) 0.0379(9) -0.0194(8) -0.0053(7) 0.0153(8)
O3 0.0334(8) 0.0380(8) 0.0466(9) -0.0129(7) -0.0047(7) 0.0070(6)
O4 0.0560(13) 0.0795(15) 0.1239(19) -0.0673(15) -0.0052(13) 0.0020(11)
C1 0.0306(11) 0.0353(11) 0.0361(11) -0.0101(9) 0.0007(9) -0.0022(8)
C2 0.0273(11) 0.0351(11) 0.0369(11) -0.0093(8) -0.0008(8) 0.0004(8)
C3 0.0310(11) 0.0386(11) 0.0383(12) -0.0121(9) 0.0003(9) -0.0002(9)
C4 0.0295(11) 0.0330(11) 0.0409(12) -0.0074(9) 0.0009(9) -0.0001(8)
C5 0.0325(11) 0.0341(11) 0.0408(12) -0.0099(9) 0.0013(9) 0.0019(9)
C6 0.0418(13) 0.0495(14) 0.0473(13) -0.0177(11) 0.0014(10) 0.0069(10)
C7 0.0416(14) 0.0469(14) 0.0622(16) -0.0181(11) 0.0009(11) 0.0145(11)
C8 0.0390(14) 0.0467(14) 0.0580(15) -0.0061(11) -0.0081(11) 0.0131(10)
C9 0.0374(13) 0.0439(13) 0.0446(13) -0.0091(10) -0.0047(10) 0.0036(10)
C10 0.0273(11) 0.0328(11) 0.0390(11) -0.0098(9) 0.0011(8) -0.0023(8)
C11 0.0317(11) 0.0391(11) 0.0362(11) -0.0111(9) -0.0002(9) 0.0004(9)
C12 0.0339(12) 0.0333(11) 0.0392(11) -0.0064(9) -0.0013(9) -0.0034(9)
C13 0.0337(12) 0.0388(12) 0.0450(13) -0.0149(10) -0.0026(9) 0.0014(9)
C14 0.0329(12) 0.0424(12) 0.0375(12) -0.0132(9) -0.0045(9) 0.0021(9)
C15 0.0439(14) 0.0529(14) 0.0458(13) -0.0037(11) -0.0081(11) 0.0058(11)
C16 0.0437(14) 0.0603(16) 0.0557(15) -0.0279(12) -0.0027(11) 0.0144(12)

loop_
_atom_type_symbol
_atom_type_description
_atom_type_scat_dispersion_real
_atom_type_scat_dispersion_imag
_atom_type_scat_source
C C 0.0033 0.0016 'International Tables Vol C Tables 4.2.6.8 and 6.1.1.4'
H H 0.0000 0.0000 'International Tables Vol C Tables 4.2.6.8 and 6.1.1.4'
O O 0.0106 0.0060 'International Tables Vol C Tables 4.2.6.8 and 6.1.1.4'

loop_
_geom_angle_atom_site_label_1
_geom_angle_atom_site_label_2
_geom_angle_atom_site_label_3
_geom_angle
C13 O3 C12 119.46(16)
H4A O4 H4B 86(6)
O1 C1 C2 128.59(19)
O1 C1 C5 124.31(18)
C2 C1 C5 107.11(17)
C10 C2 C1 126.49(18)
C10 C2 C3 125.47(18)
C1 C2 C3 108.00(18)
O2 C3 C2 129.2(2)
O2 C3 C4 124.10(19)
C2 C3 C4 106.65(17)
C9 C4 C5 121.2(2)
C9 C4 C3 129.3(2)
C5 C4 C3 109.44(18)
C6 C5 C4 121.0(2)
C6 C5 C1 130.2(2)
C4 C5 C1 108.79(18)
C5 C6 C7 117.9(2)
C5 C6 H6 121.1
C7 C6 H6 121.1
C8 C7 C6 121.1(2)
C8 C7 H7 119.5
C6 C7 H7 119.5
C7 C8 C9 121.2(2)
C7 C8 H8 119.4
C9 C8 H8 119.4
C4 C9 C8 117.6(2)
C4 C9 H9 121.2
C8 C9 H9 121.2
C2 C10 C11 123.19(18)
C2 C10 C14 122.36(19)
C11 C10 C14 114.44(18)
C12 C11 C10 121.65(19)
C12 C11 H11 119.2
C10 C11 H11 119.2
C11 C12 O3 121.17(18)
C11 C12 C15 126.8(2)
O3 C12 C15 112.05(18)
C14 C13 O3 121.47(19)
C14 C13 C16 126.7(2)
O3 C13 C16 111.78(18)
C13 C14 C10 121.8(2)
C13 C14 H14 119.1
C10 C14 H14 119.1
C12 C15 H15A 109.5
C12 C15 H15B 109.5
H15A C15 H15B 109.5
C12 C15 H15C 109.5
H15A C15 H15C 109.5
H15B C15 H15C 109.5
C13 C16 H16A 109.5
C13 C16 H16B 109.5
H16A C16 H16B 109.5
C13 C16 H16C 109.5
H16A C16 H16C 109.5
H16B C16 H16C 109.5

loop_
_geom_bond_atom_site_label_1
_geom_bond_atom_site_label_2
_geom_bond_distance
O1 C1 1.233(2)
O2 C3 1.224(2)
O3 C13 1.359(2)
O3 C12 1.361(3)
O4 H4A 0.825(19)
O4 H4B 0.81(2)
C1 C2 1.456(3)
C1 C5 1.497(3)
C2 C10 1.397(3)
C2 C3 1.464(3)
C3 C4 1.493(3)
C4 C9 1.379(3)
C4 C5 1.384(3)
C5 C6 1.381(3)
C6 C7 1.384(3)
C6 H6 0.9300
C7 C8 1.377(3)
C7 H7 0.9300
C8 C9 1.387(3)
C8 H8 0.9300
C9 H9 0.9300
C10 C11 1.426(3)
C10 C14 1.427(3)
C11 C12 1.346(3)
C11 H11 0.9300
C12 C15 1.482(3)
C13 C14 1.338(3)
C13 C16 1.481(3)
C14 H14 0.9300
C15 H15A 0.9600
C15 H15B 0.9600
C15 H15C 0.9600
C16 H16A 0.9600
C16 H16B 0.9600
C16 H16C 0.9600

loop_
_geom_hbond_atom_site_label_D
_geom_hbond_atom_site_label_H
_geom_hbond_atom_site_label_A
_geom_hbond_distance_DH
_geom_hbond_distance_HA
_geom_hbond_distance_DA
_geom_hbond_angle_DHA
_geom_hbond_site_symmetry_A
O4 H4A O1 0.825(19) 2.039(19) 2.864(3) 178(4) .
C16 H16A O2 0.96 2.55 3.450(3) 156.2 2_655
C14 H14 O2 0.93 2.27 2.930(3) 127.4 .
C11 H11 O1 0.93 2.32 2.967(3) 126.2 .

loop_
_geom_torsion_atom_site_label_1
_geom_torsion_atom_site_label_2
_geom_torsion_atom_site_label_3
_geom_torsion_atom_site_label_4
_geom_torsion
O1 C1 C2 C10 -2.0(4)
C5 C1 C2 C10 178.34(19)
O1 C1 C2 C3 -179.9(2)
C5 C1 C2 C3 0.4(2)
C10 C2 C3 O2 0.1(4)
C1 C2 C3 O2 178.0(2)
C10 C2 C3 C4 -179.01(19)
C1 C2 C3 C4 -1.1(2)
O2 C3 C4 C9 2.1(4)
C2 C3 C4 C9 -178.7(2)
O2 C3 C4 C5 -177.8(2)
C2 C3 C4 C5 1.4(2)
C9 C4 C5 C6 0.0(3)
C3 C4 C5 C6 179.9(2)
C9 C4 C5 C1 178.97(19)
C3 C4 C5 C1 -1.1(2)
O1 C1 C5 C6 -0.5(4)
C2 C1 C5 C6 179.2(2)
O1 C1 C5 C4 -179.26(19)
C2 C1 C5 C4 0.4(2)
C4 C5 C6 C7 -1.0(3)
C1 C5 C6 C7 -179.7(2)
C5 C6 C7 C8 1.0(4)
C6 C7 C8 C9 -0.1(4)
C5 C4 C9 C8 0.9(3)
C3 C4 C9 C8 -179.0(2)
C7 C8 C9 C4 -0.8(4)
C1 C2 C10 C11 0.2(3)
C3 C2 C10 C11 177.70(18)
C1 C2 C10 C14 -178.38(19)
C3 C2 C10 C14 -0.8(3)
C2 C10 C11 C12 -179.01(19)
C14 C10 C11 C12 -0.4(3)
C10 C11 C12 O3 -0.1(3)
C10 C11 C12 C15 178.5(2)
C13 O3 C12 C11 0.7(3)
C13 O3 C12 C15 -178.09(18)
C12 O3 C13 C14 -0.8(3)
C12 O3 C13 C16 178.57(18)
O3 C13 C14 C10 0.3(3)
C16 C13 C14 C10 -178.9(2)
C2 C10 C14 C13 178.9(2)
C11 C10 C14 C13 0.2(3)
